data_7008667
loop_
_publ_author_name
'Rosenthal, Esther C. E.'
'Cui, Huiling'
'Koch, Juliane'
'Escarpa Gaede, Petra'
'Hummert, Markus'
'Dechert, Sebastian'

_publ_section_title
;
 Chloride-bridged oxovanadium(V) complexes with alkoxyalkoxide ligands.
 Synthesis, structure, electrochemistry and reactivities.
;
_journal_issue 18
_journal_name_full 'Dalton transactions (Cambridge, England : 2003)'
_journal_page_first 3108
_journal_page_last 3117
_journal_paper_doi 10.1039/b505750g
_journal_year 2005
_chemical_formula_sum 'C10 H22 Cl4 O6 V2'
_chemical_formula_weight 481.96
_chemical_name_systematic
;
?
;
_space_group_IT_number 2
_symmetry_cell_setting triclinic
_symmetry_space_group_name_Hall '-P 1'
_symmetry_space_group_name_H-M 'P -1'
_atom_sites_solution_hydrogens geom
_atom_sites_solution_primary direct
_atom_sites_solution_secondary difmap
_audit_creation_method SHELXL-97
_cell_angle_alpha 70.6310(10)
_cell_angle_beta 73.6510(10)
_cell_angle_gamma 72.7450(10)
_cell_formula_units_Z 1
_cell_length_a 7.0646(3)
_cell_length_b 7.3724(2)
_cell_length_c 10.2981(4)
_cell_measurement_temperature 173(2)
_cell_measurement_theta_min 2.14
_cell_volume 473.14(3)
_computing_cell_refinement 'SAINT (Siemens, 1995)'
_computing_data_collection 'SMART (Siemens, 1995)'
_computing_data_reduction 'SAINT (Siemens, 1995)'
_computing_publication_material 'SHELXL-97 (Sheldrick, 1997)'
_computing_structure_refinement 'SHELXL-97 (Sheldrick, 1997)'
_computing_structure_solution 'SHELXS-97 (Sheldrick, 1990)'
_diffrn_ambient_temperature 173(2)
_diffrn_measured_fraction_theta_full 0.989
_diffrn_measured_fraction_theta_max 0.989
_diffrn_measurement_device_type 'Siemens SMART CCD'
_diffrn_measurement_method \w
_diffrn_radiation_monochromator graphite
_diffrn_radiation_source 'fine-focus sealed tube'
_diffrn_radiation_type MoK\a
_diffrn_radiation_wavelength 0.71073
_diffrn_reflns_av_R_equivalents 0.0521
_diffrn_reflns_av_sigmaI/netI 0.0946
_diffrn_reflns_limit_h_max 9
_diffrn_reflns_limit_h_min -7
_diffrn_reflns_limit_k_max 9
_diffrn_reflns_limit_k_min -7
_diffrn_reflns_limit_l_max 13
_diffrn_reflns_limit_l_min -13
_diffrn_reflns_number 3609
_diffrn_reflns_theta_full 27.50
_diffrn_reflns_theta_max 27.50
_diffrn_reflns_theta_min 2.14
_exptl_absorpt_coefficient_mu 1.572
_exptl_absorpt_correction_T_max 0.811872
_exptl_absorpt_correction_T_min 0.184134
_exptl_absorpt_correction_type empirical
_exptl_absorpt_process_details 'SADABS (Sheldrick, 1996)'
_exptl_crystal_colour orange
_exptl_crystal_density_diffrn 1.691
_exptl_crystal_density_method 'not measured'
_exptl_crystal_description block
_exptl_crystal_F_000 244
_exptl_crystal_size_max 0.40
_exptl_crystal_size_mid 0.22
_exptl_crystal_size_min 0.18
_refine_diff_density_max 0.911
_refine_diff_density_min -1.265
_refine_diff_density_rms 0.162
_refine_ls_extinction_method none
_refine_ls_goodness_of_fit_ref 1.007
_refine_ls_hydrogen_treatment mixed
_refine_ls_matrix_type full
_refine_ls_number_parameters 103
_refine_ls_number_reflns 2148
_refine_ls_number_restraints 0
_refine_ls_restrained_S_all 1.007
_refine_ls_R_factor_all 0.0832
_refine_ls_R_factor_gt 0.0630
_refine_ls_shift/su_max 0.000
_refine_ls_shift/su_mean 0.000
_refine_ls_structure_factor_coef Fsqd
_refine_ls_weighting_details 'calc w=1/[\s^2^(Fo^2^)+(0.0875P)^2^+0.0000P] where P=(Fo^2^+2Fc^2^)/3'
_refine_ls_weighting_scheme calc
_refine_ls_wR_factor_gt 0.1535
_refine_ls_wR_factor_ref 0.1638
_reflns_number_gt 1626
_reflns_number_total 2148
_reflns_threshold_expression >2sigma(I)
_cod_data_source_file b505750g.txt
_cod_data_source_block 5
_cod_database_code 7008667

loop_
_symmetry_equiv_pos_as_xyz
'x, y, z'
'-x, -y, -z'

loop_
_atom_site_label
_atom_site_type_symbol
_atom_site_fract_x
_atom_site_fract_y
_atom_site_fract_z
_atom_site_U_iso_or_equiv
_atom_site_adp_type
_atom_site_occupancy
_atom_site_symmetry_multiplicity
_atom_site_calc_flag
_atom_site_refinement_flags
_atom_site_disorder_assembly
_atom_site_disorder_group
V1 V 0.33756(11) 0.45358(10) 0.68288(7) 0.0193(2) Uani 1 1 d . . .
Cl1 Cl 0.65138(16) 0.30283(16) 0.54626(11) 0.0271(3) Uani 1 1 d . . .
Cl2 Cl 0.43360(19) 0.21891(17) 0.87213(12) 0.0323(3) Uani 1 1 d . . .
O1 O 0.1928(5) 0.3512(5) 0.6530(4) 0.0290(7) Uani 1 1 d . . .
O2 O 0.1529(4) 0.6251(4) 0.7638(3) 0.0224(7) Uani 1 1 d . . .
O3 O 0.5206(5) 0.6335(5) 0.7162(4) 0.0270(7) Uani 1 1 d . . .
C1 C 0.1873(7) 0.7725(7) 0.8143(5) 0.0294(10) Uani 1 1 d . . .
C2 C 0.3896(7) 0.8206(7) 0.7304(6) 0.0314(11) Uani 1 1 d . . .
H2A H 0.3754 0.9114 0.6389 0.080 Uiso 1 1 calc R . .
H2B H 0.4429 0.8793 0.7800 0.080 Uiso 1 1 calc R . .
C3 C 0.0142(9) 0.9528(8) 0.7870(7) 0.0454(14) Uani 1 1 d . . .
H3A H 0.0157 1.0010 0.6880 0.080 Uiso 1 1 calc R . .
H3B H 0.0301 1.0540 0.8198 0.080 Uiso 1 1 calc R . .
H3C H -0.1124 0.9169 0.8361 0.080 Uiso 1 1 calc R . .
C4 C 0.1887(9) 0.6808(9) 0.9696(6) 0.0404(13) Uani 1 1 d . . .
H4A H 0.0631 0.6422 1.0172 0.080 Uiso 1 1 calc R . .
H4B H 0.2053 0.7753 1.0086 0.080 Uiso 1 1 calc R . .
H4C H 0.2987 0.5669 0.9812 0.080 Uiso 1 1 calc R . .
C5 C 0.7308(7) 0.6377(9) 0.6793(6) 0.0384(13) Uani 1 1 d . . .
H5A H 0.7573 0.7331 0.5905 0.080 Uiso 1 1 calc R . .
H5B H 0.8112 0.5097 0.6725 0.080 Uiso 1 1 calc R . .
H5C H 0.7648 0.6731 0.7502 0.080 Uiso 1 1 calc R . .

loop_
_atom_site_aniso_label
_atom_site_aniso_U_11
_atom_site_aniso_U_22
_atom_site_aniso_U_33
_atom_site_aniso_U_23
_atom_site_aniso_U_13
_atom_site_aniso_U_12
V1 0.0144(4) 0.0188(4) 0.0252(4) -0.0059(3) -0.0050(3) -0.0035(3)
Cl1 0.0214(6) 0.0235(5) 0.0285(5) -0.0054(4) -0.0063(4) 0.0057(4)
Cl2 0.0361(7) 0.0256(6) 0.0296(6) -0.0008(4) -0.0099(5) -0.0031(5)
O1 0.0229(17) 0.0296(17) 0.0390(18) -0.0117(14) -0.0056(14) -0.0102(14)
O2 0.0166(15) 0.0234(15) 0.0284(15) -0.0094(12) -0.0041(12) -0.0042(12)
O3 0.0147(15) 0.0321(18) 0.0384(18) -0.0138(14) -0.0047(13) -0.0072(13)
C1 0.024(2) 0.025(2) 0.041(3) -0.017(2) -0.003(2) -0.0032(19)
C2 0.025(2) 0.029(2) 0.047(3) -0.021(2) -0.001(2) -0.009(2)
C3 0.034(3) 0.031(3) 0.070(4) -0.023(3) -0.002(3) -0.001(2)
C4 0.038(3) 0.051(3) 0.037(3) -0.022(2) -0.001(2) -0.012(3)
C5 0.013(2) 0.061(4) 0.050(3) -0.024(3) -0.006(2) -0.010(2)

loop_
_atom_type_symbol
_atom_type_description
_atom_type_scat_dispersion_real
_atom_type_scat_dispersion_imag
_atom_type_scat_source
C C 0.0033 0.0016 'International Tables Vol C Tables 4.2.6.8 and 6.1.1.4'
H H 0.0000 0.0000 'International Tables Vol C Tables 4.2.6.8 and 6.1.1.4'
O O 0.0106 0.0060 'International Tables Vol C Tables 4.2.6.8 and 6.1.1.4'
Cl Cl 0.1484 0.1585 'International Tables Vol C Tables 4.2.6.8 and 6.1.1.4'
V V 0.3005 0.5294 'International Tables Vol C Tables 4.2.6.8 and 6.1.1.4'

loop_
_geom_angle_atom_site_label_1
_geom_angle_atom_site_label_2
_geom_angle_atom_site_label_3
_geom_angle
_geom_angle_site_symmetry_1
_geom_angle_site_symmetry_3
_geom_angle_publ_flag
O1 V1 O2 98.95(16) . . ?
O1 V1 Cl2 98.84(13) . . ?
O2 V1 Cl2 100.78(11) . . ?
O1 V1 O3 173.40(15) . . ?
O2 V1 O3 76.42(13) . . ?
Cl2 V1 O3 86.74(9) . . ?
O1 V1 Cl1 97.09(13) . . ?
O2 V1 Cl1 161.25(11) . . ?
Cl2 V1 Cl1 86.24(5) . . ?
O3 V1 Cl1 86.75(9) . . ?
O1 V1 Cl1 92.83(13) . 2_666 ?
O2 V1 Cl1 90.97(11) . 2_666 ?
Cl2 V1 Cl1 161.88(6) . 2_666 ?
O3 V1 Cl1 82.64(9) . 2_666 ?
Cl1 V1 Cl1 78.57(4) . 2_666 ?
V1 Cl1 V1 101.43(4) . 2_666 ?
C1 O2 V1 127.1(3) . . ?
C5 O3 C2 112.8(4) . . ?
C5 O3 V1 134.4(3) . . ?
C2 O3 V1 108.5(3) . . ?
O2 C1 C4 106.4(4) . . ?
O2 C1 C2 107.7(4) . . ?
C4 C1 C2 112.1(4) . . ?
O2 C1 C3 106.6(4) . . ?
C4 C1 C3 112.7(5) . . ?
C2 C1 C3 110.9(4) . . ?
O3 C2 C1 105.0(4) . . ?

loop_
_geom_bond_atom_site_label_1
_geom_bond_atom_site_label_2
_geom_bond_distance
_geom_bond_site_symmetry_2
_geom_bond_publ_flag
V1 O1 1.581(3) . ?
V1 O2 1.762(3) . ?
V1 Cl2 2.2501(12) . ?
V1 O3 2.262(3) . ?
V1 Cl1 2.4391(13) . ?
V1 Cl1 2.4429(12) 2_666 ?
Cl1 V1 2.4429(12) 2_666 ?
O2 C1 1.453(6) . ?
O3 C5 1.432(5) . ?
O3 C2 1.443(6) . ?
C1 C4 1.518(7) . ?
C1 C2 1.522(7) . ?
C1 C3 1.524(7) . ?
